data_7053856
loop_
_publ_author_name
'Tan, Li-Li'
'Zhang, Yumo'
'Li, Bao'
'Wang, Kai'
'Zhang, Sean Xiao-An'
'Tao, Yanchun'
'Yang, Ying-Wei'

_publ_section_title
;
 Selective recognition of &#x201C;solvent&#x201D; molecules in solution
 and the solid state by 1,4-dimethoxypillar[5]arene driven by attractive
 forces
;
_journal_issue 2
_journal_name_full 'New Journal of Chemistry'
_journal_page_first 845
_journal_paper_doi 10.1039/c3nj01498c
_journal_volume 38
_journal_year 2014
_chemical_formula_moiety 'C45 H50 O10, C H2 Cl2'
_chemical_formula_sum 'C46 H52 Cl2 O10'
_chemical_formula_weight 835.78
_chemical_name_systematic
; 
 ? 
;
_space_group_IT_number 88
_symmetry_cell_setting tetragonal
_symmetry_space_group_name_Hall '-I 4ad'
_symmetry_space_group_name_H-M 'I 41/a :2'
_atom_sites_solution_hydrogens geom
_atom_sites_solution_primary direct
_atom_sites_solution_secondary difmap
_audit_creation_method SHELXL-97
_cell_angle_alpha 90.00
_cell_angle_beta 90.00
_cell_angle_gamma 90.00
_cell_formula_units_Z 8
_cell_length_a 14.928(4)
_cell_length_b 14.928(4)
_cell_length_c 39.286(10)
_cell_measurement_reflns_used 26715
_cell_measurement_temperature 153(2)
_cell_measurement_theta_max 27.45
_cell_measurement_theta_min 3.10
_cell_volume 8755(4)
_computing_structure_refinement 'SHELXL-97 (Sheldrick, 1997)'
_computing_structure_solution 'SHELXS-97 (Sheldrick, 1990)'
_diffrn_ambient_temperature 153(2)
_diffrn_measured_fraction_theta_full 0.997
_diffrn_measured_fraction_theta_max 0.997
_diffrn_radiation_monochromator graphite
_diffrn_radiation_source 'fine-focus sealed tube'
_diffrn_radiation_type MoK\a
_diffrn_radiation_wavelength 0.71073
_diffrn_reflns_av_R_equivalents 0.0480
_diffrn_reflns_av_sigmaI/netI 0.0274
_diffrn_reflns_limit_h_max 19
_diffrn_reflns_limit_h_min -18
_diffrn_reflns_limit_k_max 19
_diffrn_reflns_limit_k_min -19
_diffrn_reflns_limit_l_max 50
_diffrn_reflns_limit_l_min -50
_diffrn_reflns_number 41658
_diffrn_reflns_theta_full 27.45
_diffrn_reflns_theta_max 27.45
_diffrn_reflns_theta_min 3.10
_exptl_absorpt_coefficient_mu 0.205
_exptl_absorpt_correction_T_max 0.9447
_exptl_absorpt_correction_T_min 0.9256
_exptl_absorpt_correction_type multi-scan
_exptl_crystal_colour colorless
_exptl_crystal_density_diffrn 1.268
_exptl_crystal_density_method 'not measured'
_exptl_crystal_description block
_exptl_crystal_F_000 3536
_exptl_crystal_size_max 0.38
_exptl_crystal_size_mid 0.36
_exptl_crystal_size_min 0.28
_refine_diff_density_max 0.373
_refine_diff_density_min -0.338
_refine_diff_density_rms 0.034
_refine_ls_extinction_method none
_refine_ls_goodness_of_fit_ref 1.065
_refine_ls_hydrogen_treatment constr
_refine_ls_matrix_type full
_refine_ls_number_parameters 299
_refine_ls_number_reflns 4991
_refine_ls_number_restraints 20
_refine_ls_restrained_S_all 1.088
_refine_ls_R_factor_all 0.0784
_refine_ls_R_factor_gt 0.0519
_refine_ls_shift/su_max 0.039
_refine_ls_shift/su_mean 0.002
_refine_ls_structure_factor_coef Fsqd
_refine_ls_weighting_details 'calc w=1/[\s^2^(Fo^2^)+(0.0591P)^2^+3.9339P] where P=(Fo^2^+2Fc^2^)/3'
_refine_ls_weighting_scheme calc
_refine_ls_wR_factor_gt 0.1271
_refine_ls_wR_factor_ref 0.1398
_reflns_number_gt 3413
_reflns_number_total 4991
_reflns_threshold_expression >2sigma(I)
_cod_data_source_file c3nj01498c.txt
_cod_data_source_block tll18-3
_cod_original_cell_volume 8754(4)
_cod_original_sg_symbol_H-M 'I 4(1)/a'
_cod_database_code 7053856

loop_
_symmetry_equiv_pos_as_xyz
'x, y, z'
'-x+1/2, -y, z+1/2'
'-y+3/4, x+1/4, z+1/4'
'y+3/4, -x+3/4, z+3/4'
'x+1/2, y+1/2, z+1/2'
'-x+1, -y+1/2, z+1'
'-y+5/4, x+3/4, z+3/4'
'y+5/4, -x+5/4, z+5/4'
'-x, -y, -z'
'x-1/2, y, -z-1/2'
'y-3/4, -x-1/4, -z-1/4'
'-y-3/4, x-3/4, -z-3/4'
'-x+1/2, -y+1/2, -z+1/2'
'x, y+1/2, -z'
'y-1/4, -x+1/4, -z+1/4'
'-y-1/4, x-1/4, -z-1/4'

loop_
_atom_site_label
_atom_site_type_symbol
_atom_site_fract_x
_atom_site_fract_y
_atom_site_fract_z
_atom_site_U_iso_or_equiv
_atom_site_adp_type
_atom_site_occupancy
_atom_site_symmetry_multiplicity
_atom_site_calc_flag
_atom_site_refinement_flags
_atom_site_disorder_assembly
_atom_site_disorder_group
C1 C 0.0000 0.7500 0.24457(3) 0.0535(3) Uani 1 2 d S . .
H1A H 0.0361 0.7104 0.2594 0.064 Uiso 0.50 1 calc PR . .
H1B H -0.0361 0.7896 0.2594 0.064 Uiso 0.50 1 calc PR . .
C2 C 0.06215(5) 0.80672(5) 0.222969(18) 0.04697(19) Uani 1 1 d . . .
C3 C 0.03661(5) 0.89149(5) 0.211865(18) 0.0510(2) Uani 1 1 d . . .
H3 H -0.0193 0.9153 0.2191 0.061 Uiso 1 1 calc R . .
C4 C 0.09055(5) 0.94199(5) 0.190638(18) 0.0486(2) Uani 1 1 d . . .
C5 C 0.17377(5) 0.91045(5) 0.180406(18) 0.04699(19) Uani 1 1 d . . .
C6 C 0.20064(5) 0.82603(5) 0.19195(2) 0.0512(2) Uani 1 1 d . . .
H6 H 0.2578 0.8036 0.1856 0.061 Uiso 1 1 calc R . .
C7 C 0.14545(5) 0.77423(5) 0.212528(19) 0.0498(2) Uani 1 1 d . . .
C8 C 0.23246(5) 0.96411(5) 0.15631(2) 0.0531(2) Uani 1 1 d . . .
H8A H 0.2255 1.0287 0.1614 0.064 Uiso 1 1 calc R . .
H8B H 0.2960 0.9479 0.1602 0.064 Uiso 1 1 calc R . .
C9 C 0.20909(5) 0.94759(4) 0.119353(19) 0.04532(19) Uani 1 1 d U . .
C10 C 0.14364(5) 0.99830(5) 0.103128(18) 0.0458(2) Uani 1 1 d . . .
H10 H 0.1153 1.0456 0.1152 0.055 Uiso 1 1 calc R . .
C11 C 0.11873(5) 0.98133(4) 0.069672(18) 0.04378(19) Uani 1 1 d . . .
C12 C 0.16134(4) 0.91471(4) 0.050907(18) 0.04185(18) Uani 1 1 d . . .
C13 C 0.22754(5) 0.86508(5) 0.06691(2) 0.0480(2) Uani 1 1 d . . .
H13 H 0.2583 0.8201 0.0544 0.058 Uiso 1 1 calc R . .
C14 C 0.24998(5) 0.87969(5) 0.10077(2) 0.0497(2) Uani 1 1 d U . .
C15 C 0.13445(5) 0.89219(5) 0.014736(18) 0.04634(19) Uani 1 1 d . . .
H15A H 0.1881 0.8733 0.0017 0.056 Uiso 1 1 calc R . .
H15B H 0.1094 0.9462 0.0036 0.056 Uiso 1 1 calc R . .
C16 C 0.06535(5) 0.81775(4) 0.014044(16) 0.03980(17) Uani 1 1 d . . .
C17 C 0.09013(5) 0.72804(4) 0.014455(16) 0.04044(17) Uani 1 1 d . . .
C18 C -0.02525(5) 0.83874(4) 0.014018(16) 0.04140(18) Uani 1 1 d . . .
H18 H -0.0432 0.8998 0.0137 0.050 Uiso 1 1 calc R . .
C19 C -0.02452(6) 1.04825(6) 0.17765(2) 0.0768(3) Uani 1 1 d . . .
H19A H -0.0581 0.9986 0.1675 0.115 Uiso 1 1 calc R . .
H19B H -0.0329 1.1023 0.1639 0.115 Uiso 1 1 calc R . .
H19C H -0.0463 1.0592 0.2008 0.115 Uiso 1 1 calc R . .
C20 C 0.24569(6) 0.64916(6) 0.21046(3) 0.0765(3) Uani 1 1 d . . .
H20A H 0.2387 0.6427 0.1858 0.115 Uiso 1 1 calc R . .
H20B H 0.2539 0.5900 0.2208 0.115 Uiso 1 1 calc R . .
H20C H 0.2982 0.6865 0.2153 0.115 Uiso 1 1 calc R . .
C21 C -0.01196(5) 1.07364(6) 0.07244(2) 0.0603(2) Uani 1 1 d U . .
H21A H -0.0384 1.0323 0.0890 0.090 Uiso 1 1 calc R . .
H21B H -0.0590 1.0968 0.0574 0.090 Uiso 1 1 calc R . .
H21C H 0.0166 1.1235 0.0845 0.090 Uiso 1 1 calc R . .
C22 C 0.34193(8) 0.74951(7) 0.10237(4) 0.1359(4) Uani 1 1 d . . .
H22A H 0.2899 0.7120 0.0971 0.204 Uiso 1 1 calc R . .
H22B H 0.3818 0.7172 0.1179 0.204 Uiso 1 1 calc R . .
H22C H 0.3742 0.7637 0.0813 0.204 Uiso 1 1 calc R . .
C23 C 0.20911(6) 0.62032(5) 0.01826(2) 0.0610(3) Uani 1 1 d . . .
H23A H 0.1829 0.5944 0.0389 0.091 Uiso 1 1 calc R . .
H23B H 0.2746 0.6179 0.0198 0.091 Uiso 1 1 calc R . .
H23C H 0.1891 0.5862 -0.0016 0.091 Uiso 1 1 calc R . .
C25 C 0.03580(12) 0.74608(15) 0.13424(6) 0.0639(8) Uani 0.25 1 d PDU . 1
H25A H 0.0543 0.7478 0.1584 0.077 Uiso 0.25 1 calc PR . 1
H25B H 0.0601 0.8012 0.1237 0.077 Uiso 0.25 1 calc PR . 1
Cl1 Cl 0.09237(6) 0.66083(5) 0.11672(2) 0.1407(4) Uani 0.25 1 d PD A 1
Cl3 Cl -0.05645(9) 0.76963(15) 0.11072(6) 0.2118(11) Uani 0.25 1 d PD . 2
C26 C 0.00256(15) 0.71499(12) 0.10155(6) 0.0669(8) Uani 0.25 1 d PDU . 3
H26A H -0.0552 0.6890 0.0941 0.080 Uiso 0.25 1 calc PR . 3
H26B H 0.0491 0.6966 0.0850 0.080 Uiso 0.25 1 calc PR . 3
Cl2 Cl -0.01793(16) 0.80911(9) 0.12421(6) 0.2225(12) Uani 0.25 1 d PD . 3
Cl4 Cl 0.09237(6) 0.66083(5) 0.11672(2) 0.1407(4) Uani 0.25 1 d P B 4
O1 O 0.06737(4) 1.02618(4) 0.178737(15) 0.06553(18) Uani 1 1 d . . .
O2 O 0.16816(4) 0.69012(4) 0.224242(16) 0.06651(18) Uani 1 1 d . . .
O3 O 0.05223(4) 1.02836(4) 0.053015(13) 0.06489(17) Uani 1 1 d U . .
O4 O 0.31302(4) 0.82921(4) 0.117857(17) 0.07502(19) Uani 1 1 d . . .
O5 O 0.18124(3) 0.71056(3) 0.014995(14) 0.04987(14) Uani 1 1 d . . .

loop_
_atom_site_aniso_label
_atom_site_aniso_U_11
_atom_site_aniso_U_22
_atom_site_aniso_U_33
_atom_site_aniso_U_23
_atom_site_aniso_U_13
_atom_site_aniso_U_12
C1 0.0549(6) 0.0626(6) 0.0431(5) 0.000 0.000 0.0152(5)
C2 0.0479(4) 0.0511(4) 0.0419(3) -0.0073(3) -0.0073(3) 0.0106(3)
C3 0.0521(4) 0.0542(4) 0.0466(4) -0.0109(3) -0.0055(3) 0.0168(3)
C4 0.0568(4) 0.0405(3) 0.0484(4) -0.0094(3) -0.0127(3) 0.0105(3)
C5 0.0456(3) 0.0441(4) 0.0513(4) -0.0093(3) -0.0164(3) 0.0013(3)
C6 0.0401(3) 0.0530(4) 0.0604(4) -0.0043(4) -0.0103(3) 0.0096(3)
C7 0.0500(4) 0.0479(4) 0.0515(4) -0.0016(3) -0.0091(3) 0.0121(3)
C8 0.0472(4) 0.0437(4) 0.0686(4) -0.0052(4) -0.0178(3) -0.0061(3)
C9 0.0390(3) 0.0358(3) 0.0611(4) 0.0005(3) -0.0053(3) -0.0099(3)
C10 0.0474(4) 0.0383(3) 0.0518(4) 0.0023(3) 0.0028(3) -0.0007(3)
C11 0.0452(3) 0.0385(3) 0.0476(4) 0.0090(3) 0.0043(3) 0.0010(3)
C12 0.0400(3) 0.0322(3) 0.0533(4) 0.0048(3) 0.0056(3) -0.0099(3)
C13 0.0394(3) 0.0354(3) 0.0692(4) -0.0067(3) -0.0004(3) -0.0066(3)
C14 0.0362(3) 0.0364(3) 0.0766(5) -0.0002(3) -0.0134(3) -0.0051(3)
C15 0.0549(4) 0.0365(3) 0.0477(4) 0.0058(3) 0.0104(3) -0.0063(3)
C16 0.0533(4) 0.0333(3) 0.0328(3) 0.0032(3) 0.0044(3) -0.0048(3)
C17 0.0479(3) 0.0381(3) 0.0352(3) -0.0012(3) 0.0023(3) -0.0014(3)
C18 0.0561(4) 0.0313(3) 0.0369(3) 0.0034(3) 0.0011(3) -0.0010(3)
C19 0.0837(5) 0.0806(5) 0.0659(5) 0.0113(4) 0.0033(5) 0.0420(4)
C20 0.0698(5) 0.0632(5) 0.0964(6) 0.0144(5) 0.0161(5) 0.0321(4)
C21 0.0480(4) 0.0739(5) 0.0589(4) 0.0012(4) -0.0031(4) 0.0125(4)
C22 0.1479(8) 0.0665(5) 0.1933(10) -0.0540(6) -0.1025(7) 0.0574(5)
C23 0.0563(4) 0.0467(4) 0.0799(5) 0.0103(4) -0.0025(4) 0.0046(4)
C25 0.0745(16) 0.0720(15) 0.0452(12) -0.0088(13) -0.0195(11) -0.0200(15)
Cl1 0.1628(7) 0.1215(6) 0.1379(6) -0.0095(5) 0.0083(6) -0.0122(5)
Cl3 0.1244(10) 0.259(3) 0.252(2) 0.001(2) -0.0934(11) -0.0345(14)
C26 0.0830(16) 0.0781(16) 0.0396(12) -0.0187(11) -0.0067(13) -0.0325(15)
Cl2 0.273(3) 0.1309(11) 0.263(2) -0.0932(12) -0.017(2) -0.0508(15)
Cl4 0.1628(7) 0.1215(6) 0.1379(6) -0.0095(5) 0.0083(6) -0.0122(5)
O1 0.0710(3) 0.0482(3) 0.0774(4) 0.0017(3) -0.0037(3) 0.0196(3)
O2 0.0581(3) 0.0582(3) 0.0832(4) 0.0159(3) 0.0095(3) 0.0243(3)
O3 0.0790(3) 0.0696(3) 0.0461(3) 0.0084(3) 0.0010(3) 0.0338(3)
O4 0.0641(3) 0.0535(3) 0.1075(4) -0.0170(3) -0.0403(3) 0.0163(3)
O5 0.0488(3) 0.0388(2) 0.0620(3) -0.0027(2) 0.0051(2) -0.0005(2)

loop_
_atom_type_symbol
_atom_type_description
_atom_type_scat_dispersion_real
_atom_type_scat_dispersion_imag
_atom_type_scat_source
C C 0.0033 0.0016 'International Tables Vol C Tables 4.2.6.8 and 6.1.1.4'
H H 0.0000 0.0000 'International Tables Vol C Tables 4.2.6.8 and 6.1.1.4'
Cl Cl 0.1484 0.1585 'International Tables Vol C Tables 4.2.6.8 and 6.1.1.4'
O O 0.0106 0.0060 'International Tables Vol C Tables 4.2.6.8 and 6.1.1.4'

loop_
_geom_angle_atom_site_label_1
_geom_angle_atom_site_label_2
_geom_angle_atom_site_label_3
_geom_angle
_geom_angle_site_symmetry_1
_geom_angle_site_symmetry_3
C2 C1 C2 111.92(9) 6_464 .
C2 C1 H1A 109.2 6_464 .
C2 C1 H1A 109.2 . .
C2 C1 H1B 109.2 6_464 .
C2 C1 H1B 109.2 . .
H1A C1 H1B 107.9 . .
C3 C2 C7 117.89(7) . .
C3 C2 C1 121.04(6) . .
C7 C2 C1 121.03(6) . .
C4 C3 C2 121.68(7) . .
C4 C3 H3 119.2 . .
C2 C3 H3 119.2 . .
C3 C4 O1 123.57(7) . .
C3 C4 C5 120.72(7) . .
O1 C4 C5 115.70(7) . .
C4 C5 C6 117.94(7) . .
C4 C5 C8 121.20(6) . .
C6 C5 C8 120.81(6) . .
C7 C6 C5 121.35(7) . .
C7 C6 H6 119.3 . .
C5 C6 H6 119.3 . .
O2 C7 C6 123.71(7) . .
O2 C7 C2 115.91(7) . .
C6 C7 C2 120.38(7) . .
C9 C8 C5 112.29(6) . .
C9 C8 H8A 109.1 . .
C5 C8 H8A 109.1 . .
C9 C8 H8B 109.1 . .
C5 C8 H8B 109.1 . .
H8A C8 H8B 107.9 . .
C14 C9 C10 117.69(7) . .
C14 C9 C8 121.43(7) . .
C10 C9 C8 120.86(6) . .
C11 C10 C9 121.49(7) . .
C11 C10 H10 119.3 . .
C9 C10 H10 119.3 . .
O3 C11 C10 123.24(6) . .
O3 C11 C12 116.16(6) . .
C10 C11 C12 120.60(6) . .
C13 C12 C11 117.87(7) . .
C13 C12 C15 119.74(6) . .
C11 C12 C15 122.31(6) . .
C12 C13 C14 121.50(7) . .
C12 C13 H13 119.2 . .
C14 C13 H13 119.2 . .
O4 C14 C13 123.00(7) . .
O4 C14 C9 116.24(7) . .
C13 C14 C9 120.76(7) . .
C12 C15 C16 111.09(6) . .
C12 C15 H15A 109.4 . .
C16 C15 H15A 109.4 . .
C12 C15 H15B 109.4 . .
C16 C15 H15B 109.4 . .
H15A C15 H15B 108.0 . .
C18 C16 C17 118.48(6) . .
C18 C16 C15 119.82(6) . .
C17 C16 C15 121.67(6) . .
O5 C17 C16 116.30(6) . .
O5 C17 C18 123.32(6) . 6_464
C16 C17 C18 120.37(6) . 6_464
C16 C18 C17 121.13(6) . 6_464
C16 C18 H18 119.4 . .
C17 C18 H18 119.4 6_464 .
O1 C19 H19A 109.5 . .
O1 C19 H19B 109.5 . .
H19A C19 H19B 109.5 . .
O1 C19 H19C 109.5 . .
H19A C19 H19C 109.5 . .
H19B C19 H19C 109.5 . .
O2 C20 H20A 109.5 . .
O2 C20 H20B 109.5 . .
H20A C20 H20B 109.5 . .
O2 C20 H20C 109.5 . .
H20A C20 H20C 109.5 . .
H20B C20 H20C 109.5 . .
O3 C21 H21A 109.5 . .
O3 C21 H21B 109.5 . .
H21A C21 H21B 109.5 . .
O3 C21 H21C 109.5 . .
H21A C21 H21C 109.5 . .
H21B C21 H21C 109.5 . .
O4 C22 H22A 109.5 . .
O4 C22 H22B 109.5 . .
H22A C22 H22B 109.5 . .
O4 C22 H22C 109.5 . .
H22A C22 H22C 109.5 . .
H22B C22 H22C 109.5 . .
O5 C23 H23A 109.5 . .
O5 C23 H23B 109.5 . .
H23A C23 H23B 109.5 . .
O5 C23 H23C 109.5 . .
H23A C23 H23C 109.5 . .
H23B C23 H23C 109.5 . .
C25 C25 Cl1 125.7(3) 6_464 .
C25 C25 H25A 105.9 6_464 .
Cl1 C25 H25A 105.9 . .
C25 C25 H25B 105.9 6_464 .
Cl1 C25 H25B 105.9 . .
H25A C25 H25B 106.2 . .
Cl2 C26 C26 112.36(16) 6_464 6_464
Cl2 C26 Cl2 82.5(2) 6_464 .
C26 C26 Cl2 32.67(11) 6_464 .
Cl2 C26 H26A 109.1 6_464 .
C26 C26 H26A 109.1 6_464 .
Cl2 C26 H26A 109.0 . .
Cl2 C26 H26B 109.1 6_464 .
C26 C26 H26B 109.1 6_464 .
Cl2 C26 H26B 134.6 . .
H26A C26 H26B 107.9 . .
C26 Cl2 C26 34.97(15) 6_464 .
C26 Cl2 Cl2 65.40(15) 6_464 6_464
C26 Cl2 Cl2 32.05(10) . 6_464
C4 O1 C19 117.70(7) . .
C7 O2 C20 117.78(7) . .
C11 O3 C21 118.66(6) . .
C14 O4 C22 117.49(8) . .
C17 O5 C23 117.98(6) . .

loop_
_geom_bond_atom_site_label_1
_geom_bond_atom_site_label_2
_geom_bond_distance
_geom_bond_site_symmetry_2
C1 C2 1.5158(10) 6_464
C1 C2 1.5158(10) .
C1 H1A 0.9900 .
C1 H1B 0.9900 .
C2 C3 1.3918(11) .
C2 C7 1.3963(11) .
C3 C4 1.3828(11) .
C3 H3 0.9500 .
C4 O1 1.3848(10) .
C4 C5 1.3881(11) .
C5 C6 1.3980(11) .
C5 C8 1.5183(11) .
C6 C7 1.3895(11) .
C6 H6 0.9500 .
C7 O2 1.3796(10) .
C8 C9 1.5134(11) .
C8 H8A 0.9900 .
C8 H8B 0.9900 .
C9 C14 1.3903(10) .
C9 C10 1.3906(10) .
C10 C11 1.3892(11) .
C10 H10 0.9500 .
C11 O3 1.3808(9) .
C11 C12 1.3918(10) .
C12 C13 1.3860(10) .
C12 C15 1.5144(10) .
C13 C14 1.3888(12) .
C13 H13 0.9500 .
C14 O4 1.3799(10) .
C15 C16 1.5164(10) .
C15 H15A 0.9900 .
C15 H15B 0.9900 .
C16 C18 1.3882(11) .
C16 C17 1.3894(10) .
C17 O5 1.3851(9) .
C17 C18 1.3900(10) 6_464
C18 C17 1.3900(10) 6_464
C18 H18 0.9500 .
C19 O1 1.4115(12) .
C19 H19A 0.9800 .
C19 H19B 0.9800 .
C19 H19C 0.9800 .
C20 O2 1.4164(11) .
C20 H20A 0.9800 .
C20 H20B 0.9800 .
C20 H20C 0.9800 .
C21 O3 1.3990(10) .
C21 H21A 0.9800 .
C21 H21B 0.9800 .
C21 H21C 0.9800 .
C22 O4 1.4042(13) .
C22 H22A 0.9800 .
C22 H22B 0.9800 .
C22 H22C 0.9800 .
C23 O5 1.4157(10) .
C23 H23A 0.9800 .
C23 H23B 0.9800 .
C23 H23C 0.9800 .
C25 C25 1.075(4) 6_464
C25 Cl1 1.675(2) .
C25 H25A 0.9900 .
C25 H25B 0.9900 .
Cl3 Cl3 1.784(3) 6_464
C26 Cl2 0.987(3) 6_464
C26 C26 1.048(4) 6_464
C26 Cl2 1.691(2) .
C26 H26A 0.9900 .
C26 H26B 0.9900 .
Cl2 C26 0.987(3) 6_464
Cl2 Cl2 1.844(3) 6_464

loop_
_geom_torsion_atom_site_label_1
_geom_torsion_atom_site_label_2
_geom_torsion_atom_site_label_3
_geom_torsion_atom_site_label_4
_geom_torsion
_geom_torsion_site_symmetry_1
_geom_torsion_site_symmetry_4
C2 C1 C2 C3 88.00(7) 6_464 .
C2 C1 C2 C7 -89.58(7) 6_464 .
C7 C2 C3 C4 1.22(11) . .
C1 C2 C3 C4 -176.44(7) . .
C2 C3 C4 O1 179.36(7) . .
C2 C3 C4 C5 -1.83(11) . .
C3 C4 C5 C6 0.62(11) . .
O1 C4 C5 C6 179.53(6) . .
C3 C4 C5 C8 178.25(7) . .
O1 C4 C5 C8 -2.85(10) . .
C4 C5 C6 C7 1.14(11) . .
C8 C5 C6 C7 -176.50(7) . .
C5 C6 C7 O2 179.13(7) . .
C5 C6 C7 C2 -1.74(11) . .
C3 C2 C7 O2 179.75(7) . .
C1 C2 C7 O2 -2.60(10) . .
C3 C2 C7 C6 0.55(11) . .
C1 C2 C7 C6 178.20(7) . .
C4 C5 C8 C9 -84.95(8) . .
C6 C5 C8 C9 92.60(8) . .
C5 C8 C9 C14 -89.88(8) . .
C5 C8 C9 C10 88.06(8) . .
C14 C9 C10 C11 0.86(10) . .
C8 C9 C10 C11 -177.15(7) . .
C9 C10 C11 O3 177.99(7) . .
C9 C10 C11 C12 -2.44(11) . .
O3 C11 C12 C13 -179.02(6) . .
C10 C11 C12 C13 1.37(10) . .
O3 C11 C12 C15 -2.24(10) . .
C10 C11 C12 C15 178.16(6) . .
C11 C12 C13 C14 1.20(10) . .
C15 C12 C13 C14 -175.67(6) . .
C12 C13 C14 O4 177.38(6) . .
C12 C13 C14 C9 -2.79(11) . .
C10 C9 C14 O4 -178.46(6) . .
C8 C9 C14 O4 -0.45(10) . .
C10 C9 C14 C13 1.71(10) . .
C8 C9 C14 C13 179.71(7) . .
C13 C12 C15 C16 84.54(8) . .
C11 C12 C15 C16 -92.18(8) . .
C12 C15 C16 C18 92.11(7) . .
C12 C15 C16 C17 -85.93(8) . .
C18 C16 C17 O5 -179.04(6) . .
C15 C16 C17 O5 -0.97(9) . .
C18 C16 C17 C18 1.52(8) . 6_464
C15 C16 C17 C18 179.59(6) . 6_464
C17 C16 C18 C17 0.12(9) . 6_464
C15 C16 C18 C17 -177.99(6) . 6_464
Cl2 C26 Cl2 C26 156.2(5) 6_464 6_464
C26 C26 Cl2 Cl2 -156.2(5) 6_464 6_464
C3 C4 O1 C19 -23.32(11) . .
C5 C4 O1 C19 157.81(7) . .
C6 C7 O2 C20 -9.75(11) . .
C2 C7 O2 C20 171.08(7) . .
C10 C11 O3 C21 -21.33(10) . .
C12 C11 O3 C21 159.08(7) . .
C13 C14 O4 C22 -12.92(11) . .
C9 C14 O4 C22 167.25(8) . .
C16 C17 O5 C23 174.89(6) . .
C18 C17 O5 C23 -5.69(10) 6_464 .
